data_7713230
loop_
_publ_author_name
'Zhou, Jiu-Lin'
'Xiang, Xin-Ying'
'Xu, Ling-Tong'
'Wang, Ji-Lei'
'Li, Si-Man'
'Yu, Ya-Ting'
'Mei, Hua'
'Xu, Yan'

_publ_section_title
;
 Two bimetal-doped (Fe/Co, Mn) polyoxometalate-based hybrid compounds for
 visible-light-driven CO<sub>2</sub> reduction.
;
_journal_name_full 'Dalton transactions (Cambridge, England : 2003)'
_journal_paper_doi 10.1039/d3dt01296d
_journal_year 2023
_chemical_formula_sum 'C44 H139 Co4 Fe6 K2 N28 Na2 O167.5 P4 W32'
_chemical_formula_weight 10442.90
_space_group_crystal_system triclinic
_space_group_IT_number 2
_space_group_name_Hall '-P 1'
_space_group_name_H-M_alt 'P -1'
_atom_sites_solution_hydrogens geom
_audit_creation_method SHELXL-2014/7
_audit_update_record
;
2023-04-19 deposited with the CCDC.	2023-06-12 downloaded from the CCDC.
;
_cell_angle_alpha 75.1210(10)
_cell_angle_beta 87.3360(10)
_cell_angle_gamma 68.5010(10)
_cell_formula_units_Z 1
_cell_length_a 14.2060(14)
_cell_length_b 15.9573(16)
_cell_length_c 23.367(2)
_cell_measurement_reflns_used 9175
_cell_measurement_temperature 296(2)
_cell_measurement_theta_max 26.714
_cell_measurement_theta_min 2.3125
_cell_volume 4756.6(8)
_computing_cell_refinement 'SAINT (Bruker, 2005)'
_computing_data_collection 'APEX2 (Bruker, 2005)'
_computing_data_reduction SAINT
_computing_molecular_graphics SHELXTL
_computing_publication_material SHELXTL
_computing_structure_refinement 'SHELXL-2014/7 (Sheldrick, 2014)'
_computing_structure_solution 'SHELXL-2014/5 (Sheldrick, 2014)'
_diffrn_ambient_temperature 296(2)
_diffrn_measured_fraction_theta_full 0.991
_diffrn_measured_fraction_theta_max 0.991
_diffrn_measurement_device_type 'Bruker Apex2 CCD'
_diffrn_measurement_method '\w scans'
_diffrn_radiation_type MoK\a
_diffrn_radiation_wavelength 0.71073
_diffrn_reflns_av_R_equivalents 0.0680
_diffrn_reflns_av_unetI/netI 0.0803
_diffrn_reflns_Laue_measured_fraction_full 0.991
_diffrn_reflns_Laue_measured_fraction_max 0.991
_diffrn_reflns_limit_h_max 16
_diffrn_reflns_limit_h_min -16
_diffrn_reflns_limit_k_max 18
_diffrn_reflns_limit_k_min -18
_diffrn_reflns_limit_l_max 27
_diffrn_reflns_limit_l_min -27
_diffrn_reflns_number 34616
_diffrn_reflns_point_group_measured_fraction_full 0.991
_diffrn_reflns_point_group_measured_fraction_max 0.991
_diffrn_reflns_theta_full 25.008
_diffrn_reflns_theta_max 25.008
_diffrn_reflns_theta_min 0.903
_exptl_absorpt_coefficient_mu 20.240
_exptl_absorpt_correction_T_max 0.195
_exptl_absorpt_correction_T_min 0.164
_exptl_absorpt_correction_type multi-scan
_exptl_absorpt_process_details '(SADABS; Sheldrick, 2003)'
_exptl_crystal_colour brown-black
_exptl_crystal_density_diffrn 3.646
_exptl_crystal_description rhombus-bulk
_exptl_crystal_F_000 4691
_exptl_crystal_size_max 0.140
_exptl_crystal_size_mid 0.130
_exptl_crystal_size_min 0.120
_refine_diff_density_max 3.284
_refine_diff_density_min -2.276
_refine_diff_density_rms 0.469
_refine_ls_extinction_coef 0.000202(13)
_refine_ls_extinction_expression Fc^*^=kFc[1+0.001xFc^2^\l^3^/sin(2\q)]^-1/4^
_refine_ls_extinction_method 'SHELXL-2014/7 (Sheldrick 2014'
_refine_ls_goodness_of_fit_ref 1.025
_refine_ls_hydrogen_treatment constr
_refine_ls_matrix_type full
_refine_ls_number_parameters 1345
_refine_ls_number_reflns 16615
_refine_ls_number_restraints 756
_refine_ls_restrained_S_all 1.005
_refine_ls_R_factor_all 0.0613
_refine_ls_R_factor_gt 0.0446
_refine_ls_shift/su_max 0.007
_refine_ls_shift/su_mean 0.000
_refine_ls_structure_factor_coef Fsqd
_refine_ls_weighting_details 'w=1/[\s^2^(Fo^2^)+(0.0575P)^2^] where P=(Fo^2^+2Fc^2^)/3'
_refine_ls_weighting_scheme calc
_refine_ls_wR_factor_gt 0.1112
_refine_ls_wR_factor_ref 0.1208
_reflns_Friedel_coverage 0.000
_reflns_number_gt 13002
_reflns_number_total 16615
_reflns_threshold_expression 'I > 2\s(I)'
_cod_data_source_file d3dt01296d2.cif
_cod_data_source_block co
_cod_original_cell_volume 4756.7(8)
_cod_original_formula_sum 'C44 H139 Co4 Fe6 K2 N28 Na2 O167.50 P4 W32'
_cod_database_code 7713230
_shelx_shelxl_version_number 2014/7
_shelx_space_group_comment
;
The symmetry employed for this shelxl refinement is uniquely defined
by the following loop, which should always be used as a source of
symmetry information in preference to the above space-group names.
They are only intended as comments.
;
_shelx_estimated_absorpt_t_min 0.164
_shelx_estimated_absorpt_t_max 0.195
_exptl_absorpt_special_details '(SADABS; Sheldrick, 2003)'

loop_
_space_group_symop_operation_xyz
'x, y, z'
'-x, -y, -z'

loop_
_atom_site_label
_atom_site_type_symbol
_atom_site_fract_x
_atom_site_fract_y
_atom_site_fract_z
_atom_site_U_iso_or_equiv
_atom_site_adp_type
_atom_site_occupancy
_atom_site_site_symmetry_order
_atom_site_calc_flag
_atom_site_refinement_flags_posn
_atom_site_refinement_flags_adp
_atom_site_refinement_flags_occupancy
_atom_site_disorder_assembly
_atom_site_disorder_group
W1 W 0.35830(4) 0.75697(4) 1.14929(2) 0.01361(13) Uani 1 1 d . . . . .
W2 W 0.45829(4) 0.89469(4) 1.19229(2) 0.01391(13) Uani 1 1 d . . . . .
W3 W 0.82305(4) 0.37090(4) 1.23951(2) 0.01544(14) Uani 1 1 d . . . . .
W4 W 0.72044(4) 0.71508(4) 1.19663(2) 0.01455(13) Uani 1 1 d . . . . .
W5 W 0.49250(4) 0.87330(4) 1.35175(2) 0.01365(13) Uani 1 1 d . . . . .
W6 W 0.62022(4) 0.58018(4) 1.15034(2) 0.01445(13) Uani 1 1 d . . . . .
W7 W 0.28915(4) 0.58103(4) 1.26123(2) 0.01299(13) Uani 1 1 d . . . . .
W8 W 0.55115(4) 0.40397(4) 1.26159(2) 0.01359(13) Uani 1 1 d . . . . .
W9 W 0.23223(4) 0.97517(4) 1.27946(2) 0.01488(14) Uani 1 1 d . . . . .
W10 W 0.92231(4) 0.50523(4) 1.28775(2) 0.01547(14) Uani 1 1 d . . . . .
W11 W 0.75608(4) 0.69338(4) 1.35579(2) 0.01480(13) Uani 1 1 d . . . . .
W12 W 0.13208(4) 0.83482(4) 1.23639(2) 0.01458(13) Uani 1 1 d . . . . .
W13 W 0.84643(4) 0.34927(4) 1.38815(2) 0.01352(13) Uani 1 1 d . . . . .
W14 W 0.16968(4) 0.81191(4) 1.38450(2) 0.01472(13) Uani 1 1 d . . . . .
W15 W 0.68191(7) 0.53949(6) 1.45168(4) 0.0160(2) Uani 0.5 1 d . . P A 1
W16 W 0.32825(7) 0.56204(6) 1.40366(4) 0.0168(2) Uani 0.5 1 d . . P B 1
W17 W 0.57567(7) 0.39315(6) 1.40527(4) 0.0162(2) Uani 0.5 1 d . . P A 1
W18 W 0.43336(7) 0.70899(6) 1.44976(4) 0.0165(2) Uani 0.5 1 d . . P A 1
Fe4 Fe 0.68191(7) 0.53949(6) 1.45168(4) 0.0160(2) Uani 0.5 1 d . . P A 2
Fe5 Fe 0.32825(7) 0.56204(6) 1.40366(4) 0.0168(2) Uani 0.5 1 d . . P B 2
Fe6 Fe 0.57567(7) 0.39315(6) 1.40527(4) 0.0162(2) Uani 0.5 1 d . . P A 2
Fe7 Fe 0.43336(7) 0.70899(6) 1.44976(4) 0.0165(2) Uani 0.5 1 d . . P A 2
P1 P 0.3826(3) 0.7363(2) 1.30212(14) 0.0093(7) Uani 1 1 d . U . . .
P2 P 0.6602(3) 0.5480(2) 1.30426(14) 0.0088(7) Uani 1 1 d . U . . .
Fe1 Fe 1.06616(15) 0.77666(14) 0.99097(8) 0.0185(4) Uani 0.3333 1 d . . P F .
Co1 Co 1.06616(15) 0.77666(14) 0.99097(8) 0.0185(4) Uani 0.6667 1 d . . P F .
Fe2 Fe 0.58136(15) 1.06868(14) 1.35377(9) 0.0220(5) Uani 0.3333 1 d . . P . .
Co2 Co 0.58136(15) 1.06868(14) 1.35377(9) 0.0220(5) Uani 0.6667 1 d . . P . .
Fe3 Fe 1.03118(15) 0.19323(15) 1.50775(8) 0.0219(5) Uani 0.3333 1 d . . P . .
Co3 Co 1.03118(15) 0.19323(15) 1.50775(8) 0.0219(5) Uani 0.6667 1 d . . P . .
K1 K 0.8146(4) 0.7489(4) 1.0381(2) 0.0716(15) Uani 1 1 d . . . . .
Na1 Na 1.0580(13) 0.5908(18) 1.3806(10) 0.040(6) Uani 0.43(3) 1 d . U P C 1
Na2 Na 0.0498(8) 0.6340(11) 1.3574(6) 0.024(4) Uani 0.57(3) 1 d . U P B 2
O1 O 0.4975(7) 0.6837(6) 1.1421(4) 0.019(2) Uani 1 1 d . U . . .
O2 O 0.9932(8) 0.7590(7) 1.0752(4) 0.028(2) Uani 1 1 d . U . . .
O3 O 0.5873(7) 0.2958(6) 1.4707(4) 0.015(2) Uani 1 1 d . U . . .
O4 O 0.4393(7) 0.4577(6) 1.3998(4) 0.017(2) Uani 1 1 d . U . . .
O5 O 0.2720(7) 0.5092(6) 1.4687(4) 0.016(2) Uani 1 1 d . U . . .
O6 O 0.7636(7) 0.6211(6) 1.4325(4) 0.020(2) Uani 1 1 d . U . . .
O7 O 0.5849(7) 0.8057(6) 1.1822(4) 0.015(2) Uani 1 1 d . U . . .
O8 O 0.4154(7) 0.4841(6) 1.2687(4) 0.013(2) Uani 1 1 d . U . . .
O9 O 0.3968(7) 0.6163(6) 1.4389(4) 0.015(2) Uani 1 1 d . U . . .
O10 O 0.5569(7) 0.5028(6) 1.1954(4) 0.016(2) Uani 1 1 d . U . . .
O11 O 0.1808(7) 0.7044(6) 1.2538(4) 0.015(2) Uani 1 1 d . U . . .
O12 O 0.3275(7) 0.9518(6) 1.2191(4) 0.014(2) Uani 1 1 d . U . . .
O13 O 0.2229(7) 0.5385(6) 1.2234(4) 0.015(2) Uani 1 1 d . U . . .
O14 O 0.7694(7) 0.4728(6) 1.3056(4) 0.014(2) Uani 1 1 d . U . . .
O15 O 0.6116(6) 0.4687(6) 1.4400(4) 0.0112(19) Uani 1 1 d . U . . .
O16 O 0.3133(7) 0.7684(6) 1.0790(4) 0.021(2) Uani 1 1 d . U . . .
O17 O 0.4590(7) 0.8291(6) 1.4273(4) 0.015(2) Uani 1 1 d . U . . .
O18 O 0.3482(7) 0.9422(6) 1.3279(4) 0.017(2) Uani 1 1 d . U . . .
O19 O 0.0229(8) 0.8701(7) 1.1926(4) 0.025(2) Uani 1 1 d . U . . .
O20 O 0.5636(7) 0.3352(6) 1.3401(4) 0.018(2) Uani 1 1 d . U . . .
O21 O 0.7293(7) 0.3307(6) 1.3934(4) 0.015(2) Uani 1 1 d . U . . .
O22 O 0.2364(7) 0.8249(6) 1.1786(4) 0.019(2) Uani 1 1 d . U . . .
O23 O 0.1390(7) 0.9570(6) 1.2301(4) 0.017(2) Uani 1 1 d . U . . .
O24 O 0.2723(6) 0.8100(6) 1.3024(4) 0.0103(18) Uani 1 1 d . U . . .
O25 O 0.8365(6) 0.6058(6) 1.2239(4) 0.0122(19) Uani 1 1 d . U . . .
O26 O 0.8638(7) 0.5911(6) 1.3342(4) 0.014(2) Uani 1 1 d . U . . .
O27 O 0.6255(6) 0.7833(6) 1.3646(4) 0.0123(19) Uani 1 1 d . U . . .
O28 O 0.3982(7) 0.8631(6) 1.1333(4) 0.0153(19) Uani 1 1 d . U . . .
O29 O 0.6916(7) 0.6657(6) 1.1360(4) 0.018(2) Uani 1 1 d . U . . .
O30 O 0.1566(7) 0.9446(6) 1.3451(4) 0.018(2) Uani 1 1 d . U . . .
O31 O 0.5156(7) 0.9667(6) 1.3615(4) 0.021(2) Uani 1 1 d . U . . .
O32 O 0.9242(7) 0.4264(6) 1.2374(4) 0.019(2) Uani 1 1 d . U . . .
O33 O 0.8103(7) 0.4358(6) 1.4301(4) 0.015(2) Uani 1 1 d . U . . .
O34 O 0.6975(7) 0.3561(6) 1.2554(4) 0.017(2) Uani 1 1 d . U . . .
O35 O 1.0371(7) 0.5165(6) 1.2763(4) 0.020(2) Uani 1 1 d . U . . .
O36 O 0.3733(7) 0.6420(6) 1.3160(4) 0.0128(19) Uani 1 1 d . U . . .
O37 O 0.5703(7) 0.6411(6) 1.4576(4) 0.016(2) Uani 1 1 d . U . . .
O38 O 0.2819(7) 0.7973(6) 1.4265(4) 0.017(2) Uani 1 1 d . U . . .
O39 O 0.2545(7) 0.5453(6) 1.3385(4) 0.018(2) Uani 1 1 d . U . . .
O40 O 0.8334(7) 0.7531(6) 1.3612(4) 0.021(2) Uani 1 1 d . U . . .
O41 O 0.2050(7) 0.6889(6) 1.3913(4) 0.016(2) Uani 1 1 d . U . . .
O42 O 0.7201(7) 0.7366(6) 1.2721(4) 0.015(2) Uani 1 1 d . U . . .
O43 O 0.6644(7) 0.5974(6) 1.3521(4) 0.0121(19) Uani 1 1 d . U . . .
O44 O 0.5255(7) 0.3328(6) 1.2260(4) 0.020(2) Uani 1 1 d . U . . .
O45 O 0.4757(8) 0.9930(7) 1.1499(4) 0.027(2) Uani 1 1 d . U . . .
O46 O 0.5887(7) 0.4946(6) 1.3186(4) 0.015(2) Uani 1 1 d . U . . .
O47 O 0.1844(7) 1.0941(7) 1.2638(4) 0.025(2) Uani 1 1 d . U . . .
O48 O 0.7806(8) 0.7856(7) 1.1555(4) 0.027(2) Uani 1 1 d . U . . .
O49 O 0.6377(7) 0.6141(6) 1.2421(4) 0.015(2) Uani 1 1 d . U . . .
O50 O 0.8797(7) 0.2939(6) 1.1973(4) 0.023(2) Uani 1 1 d . U . . .
O51 O 0.6195(8) 0.5623(7) 1.0810(4) 0.025(2) Uani 1 1 d . U . . .
O52 O 0.5076(7) 0.8841(6) 1.2690(4) 0.017(2) Uani 1 1 d . U . . .
O54 O 0.4223(6) 0.7600(6) 1.2404(4) 0.0119(19) Uani 1 1 d . U . . .
O56 O 0.8759(7) 0.2969(6) 1.3165(4) 0.018(2) Uani 1 1 d . U . . .
O57 O 0.7452(7) 0.4822(6) 1.1803(4) 0.020(2) Uani 1 1 d . U . . .
O58 O 0.0733(7) 0.8365(6) 1.4338(4) 0.018(2) Uani 1 1 d . U . . .
O59 O 0.3409(7) 0.6496(6) 1.1942(4) 0.014(2) Uani 1 1 d . U . . .
O60 O 0.9256(7) 0.2508(6) 1.4383(4) 0.018(2) Uani 1 1 d . U . . .
O61 O 0.9128(8) 0.8743(7) 0.9740(4) 0.027(2) Uani 1 1 d . U . . .
O62 O 0.9522(7) 0.4024(6) 1.3529(4) 0.016(2) Uani 1 1 d . U . . .
O63 O 0.6656(8) 0.9818(7) 1.4410(5) 0.032(3) Uani 1 1 d . U . . .
O64 O 0.4461(7) 0.7468(6) 1.3492(4) 0.016(2) Uani 1 1 d . U . . .
O65 O 0.0820(7) 0.8351(6) 1.3119(4) 0.019(2) Uani 1 1 d . U . . .
O66 O 0.7120(8) 0.9691(7) 1.3246(4) 0.029(2) Uani 1 1 d . U . . .
C17 C 1.3757(13) 0.6189(12) 0.9558(7) 0.038(4) Uani 1 1 d . U . . .
H17A H 1.4298 0.5703 0.9785 0.045 Uiso 1 1 calc R U . . .
C18 C 1.2870(12) 0.6529(10) 0.9814(7) 0.028(4) Uani 1 1 d . U . . .
C19 C 1.2675(11) 0.6180(9) 1.0434(6) 0.017(3) Uani 1 1 d . U . . .
C20 C 1.0430(11) 0.6965(10) 1.1184(6) 0.023(3) Uani 1 1 d . U . . .
C21 C 1.1213(13) 0.8981(11) 0.8018(7) 0.037(4) Uani 1 1 d . U . . .
H21A H 1.1855 0.8744 0.7849 0.056 Uiso 1 1 calc R U . . .
H21B H 1.0694 0.8939 0.7790 0.056 Uiso 1 1 calc R U . . .
H21C H 1.1060 0.9620 0.8014 0.056 Uiso 1 1 calc R U . . .
C22 C 1.3458(13) 0.5396(11) 1.0844(7) 0.038(4) Uani 1 1 d . U . . .
H22A H 1.4069 0.5191 1.0640 0.057 Uiso 1 1 calc R U . . .
H22B H 1.3592 0.5597 1.1175 0.057 Uiso 1 1 calc R U . . .
H22C H 1.3222 0.4891 1.0984 0.057 Uiso 1 1 calc R U . . .
N1 N 0.7873(11) 0.9153(10) 1.2468(6) 0.047(4) Uani 1 1 d . . . . .
H1A H 0.8372 0.8713 1.2686 0.056 Uiso 1 1 calc R U . . .
H1B H 0.7846 0.9218 1.2091 0.056 Uiso 1 1 calc R U . . .
N2 N 0.6382(11) 1.0375(9) 1.2319(6) 0.037(4) Uani 1 1 d . . . . .
H2A H 0.6381 1.0422 1.1944 0.045 Uiso 1 1 calc R U . . .
N3 N 0.5637(10) 1.0924(9) 1.2572(5) 0.029(3) Uani 1 1 d . . . . .
N4 N 0.4421(10) 1.1866(8) 1.3186(5) 0.027(3) Uani 1 1 d . U . . .
N5 N 0.5036(10) 1.1277(8) 1.4260(5) 0.027(3) Uani 1 1 d . U . . .
N6 N 0.5502(10) 1.0877(9) 1.4807(6) 0.033(3) Uani 1 1 d . U . . .
H6A H 0.5257 1.1080 1.5110 0.040 Uiso 1 1 calc R U . . .
N7 N 0.6861(12) 0.9735(11) 1.5366(7) 0.054(4) Uani 1 1 d . U . . .
H7A H 0.7392 0.9236 1.5406 0.065 Uiso 1 1 calc R U . . .
H7B H 0.6657 0.9965 1.5665 0.065 Uiso 1 1 calc R U . . .
N8 N 0.7953(10) 0.9872(9) 0.9070(6) 0.036(3) Uani 1 1 d . U . . .
H8A H 0.7481 0.9909 0.9317 0.043 Uiso 1 1 calc R U . . .
H8B H 0.7819 1.0226 0.8715 0.043 Uiso 1 1 calc R U . . .
N9 N 0.9586(9) 0.9232(8) 0.8821(5) 0.025(3) Uani 1 1 d . U . . .
H9A H 0.9454 0.9606 0.8471 0.030 Uiso 1 1 calc R U . . .
N10 N 1.0492(10) 0.8574(9) 0.8992(6) 0.032(3) Uani 1 1 d . U . . .
N11 N 1.2094(9) 0.7265(8) 0.9490(5) 0.017(3) Uani 1 1 d . U . . .
N12 N 1.1776(9) 0.6620(7) 1.0559(5) 0.017(3) Uani 1 1 d . U . . .
N13 N 1.1403(9) 0.6430(8) 1.1108(5) 0.025(3) Uani 1 1 d . U . . .
H13A H 1.1769 0.5988 1.1395 0.030 Uiso 1 1 calc R U . . .
N14 N 1.0104(9) 0.6790(8) 1.1696(5) 0.023(3) Uani 1 1 d . U . . .
H14A H 0.9497 0.7115 1.1764 0.027 Uiso 1 1 calc R U . . .
H14B H 1.0488 0.6347 1.1976 0.027 Uiso 1 1 calc R U . . .
C1 C 0.7152(13) 0.9726(12) 1.2710(7) 0.035(4) Uani 1 1 d . U . . .
C2 C 0.4900(12) 1.1585(11) 1.2254(7) 0.029(4) Uani 1 1 d . U . . .
C3 C 0.4110(13) 1.2130(11) 1.2617(7) 0.034(4) Uani 1 1 d . U . . .
C4 C 0.3195(13) 1.2830(12) 1.2388(8) 0.042(4) Uani 1 1 d . U . . .
H4A H 0.2967 1.2961 1.1997 0.050 Uiso 1 1 calc R U . . .
C5 C 0.2638(15) 1.3324(13) 1.2778(8) 0.049(5) Uani 1 1 d . U . . .
H5A H 0.2049 1.3834 1.2632 0.059 Uiso 1 1 calc R U . . .
C6 C 0.2906(13) 1.3102(12) 1.3352(8) 0.041(4) Uani 1 1 d . U . . .
H6B H 0.2513 1.3439 1.3606 0.049 Uiso 1 1 calc R U . . .
C7 C 0.3792(13) 1.2352(11) 1.3554(7) 0.033(4) Uani 1 1 d . U . . .
C8 C 0.4195(13) 1.1992(12) 1.4173(7) 0.036(4) Uani 1 1 d . U . . .
C9 C 0.6362(13) 1.0149(11) 1.4847(7) 0.032(4) Uani 1 1 d . U . . .
C10 C 0.4755(15) 1.1841(13) 1.1580(8) 0.050(5) Uani 1 1 d . U . . .
H10A H 0.4135 1.2367 1.1455 0.075 Uiso 1 1 calc R U . . .
H10B H 0.5313 1.1996 1.1404 0.075 Uiso 1 1 calc R U . . .
H10C H 0.4724 1.1322 1.1458 0.075 Uiso 1 1 calc R U . . .
C11 C 0.3649(13) 1.2474(12) 1.4636(8) 0.042(4) Uani 1 1 d . U . . .
H11A H 0.3044 1.2984 1.4457 0.063 Uiso 1 1 calc R U . . .
H11B H 0.3473 1.2039 1.4946 0.063 Uiso 1 1 calc R U . . .
H11C H 0.4082 1.2706 1.4799 0.063 Uiso 1 1 calc R U . . .
C12 C 0.8885(12) 0.9271(10) 0.9236(7) 0.026(3) Uani 1 1 d . U . . .
C13 C 1.1257(12) 0.8432(10) 0.8627(6) 0.025(3) Uani 1 1 d . U . . .
C14 C 1.2155(11) 0.7646(9) 0.8935(6) 0.019(3) Uani 1 1 d . U . . .
C15 C 1.3040(11) 0.7319(10) 0.8632(7) 0.025(3) Uani 1 1 d . U . . .
H15A H 1.3081 0.7591 0.8233 0.030 Uiso 1 1 calc R U . . .
C16 C 1.3874(14) 0.6549(12) 0.8967(8) 0.041(4) Uani 1 1 d . U . . .
H16A H 1.4478 0.6298 0.8791 0.049 Uiso 1 1 calc R U . . .
O1W O 1.0080(9) 0.6808(8) 0.9664(5) 0.043(3) Uani 1 1 d . U . . .
O2W O 1.1146(8) 0.8783(7) 1.0183(5) 0.033(3) Uani 1 1 d . U . . .
O3W O 0.6722(10) 1.1519(8) 1.3495(5) 0.051(3) Uani 1 1 d . U . . .
O4W O 1.1451(9) 0.1396(8) 1.5711(5) 0.041(3) Uani 1 1 d . U . . .
O5W O 1.0756(9) 0.0622(8) 1.4827(5) 0.045(3) Uani 1 1 d . U . . .
O6W O 0.9748(9) 0.3351(8) 1.5235(5) 0.042(3) Uani 1 1 d . U . . .
O7W O 1.1311(9) 0.2331(8) 1.4441(5) 0.043(3) Uani 1 1 d . U . . .
O8W O -0.0997(9) 0.9625(8) 1.0780(5) 0.049(3) Uani 1 1 d . U . . .
O9W O 0.420(2) 0.8190(18) 0.9771(12) 0.173(10) Uani 1 1 d . U . . .
O10W O 1.111(2) 0.4386(19) 1.1355(12) 0.191(11) Uani 1 1 d . U . . .
O11W O 0.586(3) 0.680(3) 0.9670(19) 0.136(15) Uani 0.5 1 d . U P D 1
O12W O 0.0977(11) 1.2244(10) 1.3333(7) 0.074(4) Uani 1 1 d . U . . .
O13W O 0.3594(18) 1.0141(17) 0.9999(11) 0.155(9) Uani 1 1 d . U . . .
O14W O 0.571(2) 0.8429(18) 1.0393(11) 0.055(7) Uani 0.5 1 d . U P F .
O15W O 1.1094(15) 0.4159(13) 1.4592(8) 0.025(5) Uani 0.5 1 d . U P . .
O16W O 0.9949(13) 0.0893(11) 1.3752(7) 0.045(5) Uani 0.71(2) 1 d . U P E 1
O17W O 0.7001(13) 1.0114(12) 1.1130(7) 0.092(5) Uani 1 1 d . U . . .
O18W O -0.1676(15) 1.4801(13) 1.0411(9) 0.112(6) Uani 1 1 d . U . . .
O19W O 0.0858(16) 1.2634(14) 1.1510(9) 0.129(7) Uani 1 1 d . U . . .
O20W O 1.2051(10) -0.1305(9) 1.5353(6) 0.061(4) Uani 1 1 d . U . . .
O21W O 0.9161(10) 0.5575(9) 1.1048(6) 0.055(3) Uani 1 1 d . U . . .
O22W O 0.732(3) 0.658(3) 0.9661(18) 0.030(5) Uani 0.25 1 d . U P F 2
O23W O 0.892(3) 0.013(3) 1.3390(18) 0.047(14) Uani 0.29(2) 1 d . U P E 2

loop_
_atom_site_aniso_label
_atom_site_aniso_U_11
_atom_site_aniso_U_22
_atom_site_aniso_U_33
_atom_site_aniso_U_23
_atom_site_aniso_U_13
_atom_site_aniso_U_12
W1 0.0141(3) 0.0199(3) 0.0072(3) -0.0017(2) 0.0010(2) -0.0079(3)
W2 0.0146(3) 0.0176(3) 0.0098(3) -0.0019(2) 0.0025(2) -0.0075(3)
W3 0.0140(3) 0.0212(3) 0.0111(3) -0.0062(2) 0.0038(2) -0.0054(3)
W4 0.0137(3) 0.0199(3) 0.0107(3) -0.0023(2) 0.0041(2) -0.0085(3)
W5 0.0156(3) 0.0180(3) 0.0103(3) -0.0037(2) 0.0020(2) -0.0096(3)
W6 0.0151(3) 0.0209(3) 0.0079(3) -0.0034(2) 0.0031(2) -0.0078(3)
W7 0.0135(3) 0.0192(3) 0.0073(3) -0.0024(2) 0.0006(2) -0.0079(3)
W8 0.0154(3) 0.0195(3) 0.0083(3) -0.0043(2) 0.0024(2) -0.0090(3)
W9 0.0129(3) 0.0160(3) 0.0137(3) -0.0028(2) 0.0014(2) -0.0036(3)
W10 0.0101(3) 0.0213(3) 0.0150(3) -0.0034(2) 0.0037(2) -0.0070(3)
W11 0.0152(3) 0.0201(3) 0.0118(3) -0.0036(2) 0.0026(2) -0.0101(3)
W12 0.0107(3) 0.0199(3) 0.0109(3) -0.0021(2) -0.0009(2) -0.0041(3)
W13 0.0106(3) 0.0186(3) 0.0093(3) -0.0023(2) 0.0022(2) -0.0041(2)
W14 0.0117(3) 0.0196(3) 0.0109(3) -0.0030(2) 0.0038(2) -0.0045(3)
W15 0.0165(5) 0.0192(5) 0.0131(4) -0.0025(4) -0.0019(4) -0.0082(4)
W16 0.0164(5) 0.0251(5) 0.0136(4) -0.0083(4) 0.0045(4) -0.0113(4)
W17 0.0166(5) 0.0192(5) 0.0140(4) -0.0040(4) -0.0010(4) -0.0080(4)
W18 0.0172(5) 0.0239(5) 0.0144(4) -0.0089(4) 0.0057(4) -0.0121(4)
Fe4 0.0165(5) 0.0192(5) 0.0131(4) -0.0025(4) -0.0019(4) -0.0082(4)
Fe5 0.0164(5) 0.0251(5) 0.0136(4) -0.0083(4) 0.0045(4) -0.0113(4)
Fe6 0.0166(5) 0.0192(5) 0.0140(4) -0.0040(4) -0.0010(4) -0.0080(4)
Fe7 0.0172(5) 0.0239(5) 0.0144(4) -0.0089(4) 0.0057(4) -0.0121(4)
P1 0.0096(11) 0.0102(10) 0.0086(10) -0.0024(8) 0.0000(8) -0.0040(8)
P2 0.0087(11) 0.0094(10) 0.0092(10) -0.0025(8) 0.0005(8) -0.0043(8)
Fe1 0.0147(11) 0.0258(11) 0.0110(9) -0.0015(8) 0.0005(8) -0.0050(9)
Co1 0.0147(11) 0.0258(11) 0.0110(9) -0.0015(8) 0.0005(8) -0.0050(9)
Fe2 0.0186(12) 0.0242(11) 0.0258(11) -0.0099(9) 0.0035(9) -0.0087(10)
Co2 0.0186(12) 0.0242(11) 0.0258(11) -0.0099(9) 0.0035(9) -0.0087(10)
Fe3 0.0152(11) 0.0334(12) 0.0142(10) -0.0052(9) 0.0006(8) -0.0062(10)
Co3 0.0152(11) 0.0334(12) 0.0142(10) -0.0052(9) 0.0006(8) -0.0062(10)
K1 0.056(3) 0.113(4) 0.049(3) -0.008(3) 0.002(2) -0.044(3)
Na1 0.040(6) 0.040(6) 0.040(6) -0.0104(19) 0.0018(11) -0.015(2)
Na2 0.023(4) 0.024(4) 0.025(4) -0.0064(15) 0.0008(10) -0.0092(18)
O1 0.019(2) 0.019(2) 0.019(2) -0.0048(11) 0.0010(10) -0.0071(12)
O2 0.028(3) 0.029(3) 0.028(3) -0.0067(12) 0.0017(10) -0.0100(13)
O3 0.015(2) 0.016(2) 0.015(2) -0.0041(11) 0.0009(10) -0.0055(12)
O4 0.017(2) 0.017(2) 0.017(2) -0.0046(11) 0.0008(10) -0.0061(12)
O5 0.016(2) 0.016(2) 0.016(2) -0.0037(11) 0.0013(10) -0.0060(12)
O6 0.020(2) 0.020(2) 0.020(2) -0.0050(11) 0.0010(10) -0.0073(12)
O7 0.015(2) 0.015(2) 0.014(2) -0.0037(11) 0.0006(10) -0.0054(12)
O8 0.014(2) 0.013(2) 0.013(2) -0.0029(11) 0.0006(10) -0.0055(12)
O9 0.015(2) 0.015(2) 0.014(2) -0.0037(11) 0.0007(10) -0.0052(12)
O10 0.016(2) 0.017(2) 0.016(2) -0.0036(11) 0.0009(10) -0.0066(12)
O11 0.015(2) 0.015(2) 0.015(2) -0.0039(11) 0.0008(10) -0.0055(12)
O12 0.014(2) 0.014(2) 0.013(2) -0.0035(11) 0.0012(10) -0.0051(12)
O13 0.015(3) 0.017(3) 0.014(3) -0.0030(18) 0.0004(18) -0.0067(19)
O14 0.014(2) 0.014(2) 0.014(2) -0.0042(11) 0.0007(10) -0.0046(12)
O15 0.011(2) 0.011(2) 0.011(2) -0.0029(11) 0.0010(10) -0.0037(11)
O16 0.021(3) 0.022(3) 0.020(3) -0.0056(19) 0.0010(19) -0.0077(19)
O17 0.015(2) 0.015(2) 0.015(2) -0.0035(11) 0.0010(10) -0.0056(12)
O18 0.017(2) 0.017(2) 0.017(2) -0.0046(11) 0.0009(10) -0.0059(12)
O19 0.024(3) 0.026(3) 0.025(3) -0.0067(19) 0.0009(19) -0.0088(19)
O20 0.018(2) 0.018(2) 0.018(2) -0.0049(11) 0.0011(10) -0.0061(12)
O21 0.016(2) 0.015(2) 0.015(2) -0.0040(11) 0.0013(10) -0.0054(12)
O22 0.018(2) 0.019(2) 0.019(2) -0.0049(11) 0.0009(10) -0.0071(12)
O23 0.017(2) 0.017(2) 0.017(2) -0.0040(11) 0.0009(10) -0.0062(12)
O24 0.010(2) 0.011(2) 0.010(2) -0.0026(11) 0.0004(10) -0.0041(11)
O25 0.012(2) 0.013(2) 0.012(2) -0.0032(11) 0.0008(10) -0.0047(12)
O26 0.014(2) 0.014(2) 0.014(2) -0.0032(11) 0.0008(10) -0.0057(12)
O27 0.012(2) 0.012(2) 0.012(2) -0.0033(11) 0.0004(10) -0.0044(12)
O28 0.016(2) 0.015(2) 0.015(2) -0.0044(11) 0.0013(10) -0.0054(12)
O29 0.018(2) 0.018(2) 0.017(2) -0.0042(11) 0.0013(10) -0.0065(12)
O30 0.018(2) 0.018(2) 0.018(2) -0.0044(11) 0.0014(10) -0.0064(12)
O31 0.021(2) 0.021(2) 0.020(2) -0.0048(11) 0.0010(10) -0.0077(12)
O32 0.019(2) 0.019(2) 0.018(2) -0.0046(11) 0.0016(10) -0.0067(12)
O33 0.015(2) 0.015(2) 0.015(2) -0.0036(11) 0.0011(10) -0.0059(12)
O34 0.017(2) 0.017(2) 0.017(2) -0.0042(11) 0.0009(10) -0.0062(12)
O35 0.019(3) 0.020(3) 0.020(3) -0.0018(19) 0.0034(19) -0.0073(19)
O36 0.013(2) 0.013(2) 0.013(2) -0.0035(11) 0.0000(10) -0.0050(12)
O37 0.016(2) 0.017(2) 0.016(2) -0.0043(11) 0.0009(10) -0.0059(12)
O38 0.017(2) 0.017(2) 0.016(2) -0.0043(11) 0.0009(10) -0.0061(12)
O39 0.018(2) 0.018(2) 0.018(2) -0.0045(11) 0.0009(10) -0.0068(12)
O40 0.021(2) 0.021(2) 0.021(2) -0.0053(11) 0.0017(10) -0.0079(12)
O41 0.016(2) 0.016(2) 0.016(2) -0.0040(11) 0.0005(10) -0.0060(12)
O42 0.014(2) 0.015(2) 0.014(2) -0.0034(11) 0.0007(10) -0.0056(12)
O43 0.012(2) 0.012(2) 0.012(2) -0.0025(11) 0.0010(10) -0.0045(12)
O44 0.020(3) 0.020(3) 0.019(3) -0.0073(19) 0.0019(18) -0.0061(19)
O45 0.028(3) 0.027(3) 0.026(3) -0.0069(19) 0.0010(19) -0.008(2)
O46 0.015(2) 0.016(2) 0.015(2) -0.0038(11) 0.0014(10) -0.0059(12)
O47 0.024(3) 0.024(3) 0.025(3) -0.0040(19) 0.0026(19) -0.0093(19)
O48 0.027(3) 0.027(3) 0.027(3) -0.0068(12) 0.0013(10) -0.0105(13)
O49 0.016(2) 0.015(2) 0.015(2) -0.0041(11) 0.0004(10) -0.0057(12)
O50 0.023(3) 0.023(3) 0.023(3) -0.0057(19) 0.0015(19) -0.0087(19)
O51 0.027(3) 0.025(3) 0.024(3) -0.0081(19) 0.0017(19) -0.0086(19)
O52 0.017(2) 0.017(2) 0.017(2) -0.0042(11) 0.0009(10) -0.0063(12)
O54 0.012(2) 0.012(2) 0.012(2) -0.0030(11) 0.0007(10) -0.0043(12)
O56 0.018(2) 0.018(2) 0.018(2) -0.0046(11) 0.0014(10) -0.0065(12)
O57 0.020(2) 0.020(2) 0.020(2) -0.0053(11) 0.0009(10) -0.0075(12)
O58 0.018(2) 0.019(2) 0.018(2) -0.0043(11) 0.0014(10) -0.0067(12)
O59 0.014(2) 0.014(2) 0.014(2) -0.0034(11) 0.0007(10) -0.0053(12)
O60 0.017(2) 0.018(2) 0.017(2) -0.0044(11) 0.0008(10) -0.0061(12)
O61 0.027(3) 0.028(3) 0.027(3) -0.0061(12) 0.0021(10) -0.0095(13)
O62 0.016(2) 0.016(2) 0.016(2) -0.0040(11) 0.0012(10) -0.0059(12)
O63 0.032(3) 0.032(3) 0.032(3) -0.0088(12) 0.0017(10) -0.0113(13)
O64 0.016(2) 0.016(2) 0.016(2) -0.0043(11) 0.0009(10) -0.0059(12)
O65 0.019(2) 0.019(2) 0.019(2) -0.0047(11) 0.0014(10) -0.0072(12)
O66 0.029(3) 0.029(3) 0.029(3) -0.0078(12) 0.0017(10) -0.0102(13)
C17 0.038(4) 0.038(4) 0.038(4) -0.0097(15) 0.0019(11) -0.0138(18)
C18 0.027(4) 0.028(4) 0.027(4) -0.0069(14) 0.0018(10) -0.0099(16)
C19 0.017(3) 0.017(3) 0.017(3) -0.0042(13) 0.0010(10) -0.0061(15)
C20 0.023(3) 0.023(3) 0.023(3) -0.0057(13) 0.0011(10) -0.0086(15)
C21 0.038(5) 0.037(5) 0.036(5) -0.009(2) 0.002(2) -0.013(2)
C22 0.037(5) 0.038(5) 0.037(5) -0.009(2) 0.003(2) -0.013(2)
N1 0.041(10) 0.049(10) 0.046(9) -0.022(8) 0.024(8) -0.009(8)
N2 0.058(11) 0.038(8) 0.020(7) -0.001(6) 0.014(7) -0.028(8)
N3 0.036(9) 0.029(7) 0.026(7) -0.011(6) 0.009(6) -0.015(7)
N4 0.027(3) 0.027(3) 0.027(3) -0.0066(13) 0.0016(10) -0.0102(14)
N5 0.027(3) 0.027(3) 0.028(3) -0.0072(13) 0.0012(10) -0.0101(14)
N6 0.033(3) 0.033(3) 0.033(3) -0.0091(13) 0.0016(10) -0.0116(15)
N7 0.054(5) 0.055(5) 0.053(5) -0.015(2) 0.003(2) -0.018(2)
N8 0.034(4) 0.036(4) 0.034(4) -0.008(2) 0.003(2) -0.011(2)
N9 0.025(3) 0.025(3) 0.025(3) -0.0060(12) 0.0015(10) -0.0091(14)
N10 0.032(3) 0.032(3) 0.032(3) -0.0084(13) 0.0015(10) -0.0118(15)
N11 0.017(3) 0.017(3) 0.017(3) -0.0043(12) 0.0012(10) -0.0061(13)
N12 0.017(3) 0.017(3) 0.016(3) -0.0043(12) 0.0012(10) -0.0057(13)
N13 0.025(3) 0.025(3) 0.024(3) -0.0062(12) 0.0014(10) -0.0090(14)
N14 0.022(3) 0.024(3) 0.022(3) -0.005(2) 0.0009(19) -0.008(2)
C1 0.035(4) 0.035(4) 0.035(4) -0.0088(14) 0.0020(11) -0.0130(18)
C2 0.029(4) 0.029(4) 0.029(4) -0.0073(14) 0.0015(10) -0.0110(16)
C3 0.034(4) 0.034(4) 0.034(4) -0.0087(14) 0.0017(11) -0.0125(17)
C4 0.042(4) 0.042(4) 0.042(4) -0.0107(15) 0.0021(11) -0.0154(19)
C5 0.049(5) 0.049(5) 0.049(5) -0.0122(16) 0.0029(11) -0.018(2)
C6 0.041(4) 0.041(4) 0.041(4) -0.0104(15) 0.0023(11) -0.0150(19)
C7 0.032(4) 0.032(4) 0.033(4) -0.0085(14) 0.0019(11) -0.0119(17)
C8 0.036(4) 0.036(4) 0.037(4) -0.0096(15) 0.0019(11) -0.0133(18)
C9 0.032(4) 0.032(4) 0.031(4) -0.0084(14) 0.0016(11) -0.0116(17)
C10 0.051(5) 0.050(5) 0.050(5) -0.013(2) 0.002(2) -0.019(3)
C11 0.042(5) 0.042(5) 0.042(5) -0.013(2) 0.001(2) -0.015(2)
C12 0.026(4) 0.026(4) 0.026(4) -0.0066(13) 0.0011(10) -0.0096(16)
C13 0.025(4) 0.025(4) 0.025(4) -0.0065(13) 0.0015(10) -0.0091(16)
C14 0.019(3) 0.019(3) 0.019(3) -0.0049(13) 0.0011(10) -0.0072(15)
C15 0.025(4) 0.025(4) 0.025(4) -0.0063(13) 0.0016(10) -0.0092(16)
C16 0.041(4) 0.041(4) 0.041(4) -0.0105(15) 0.0026(11) -0.0148(19)
O1W 0.043(3) 0.043(3) 0.043(3) -0.0112(13) 0.0020(10) -0.0159(14)
O2W 0.033(3) 0.033(3) 0.033(3) -0.0087(12) 0.0017(10) -0.0124(13)
O3W 0.051(3) 0.051(3) 0.051(3) -0.0134(13) 0.0024(10) -0.0188(16)
O4W 0.041(3) 0.042(3) 0.041(3) -0.0114(13) 0.0016(10) -0.0145(14)
O5W 0.045(3) 0.045(3) 0.045(3) -0.0120(13) 0.0023(10) -0.0160(15)
O6W 0.042(3) 0.042(3) 0.042(3) -0.0111(13) 0.0019(10) -0.0156(14)
O7W 0.043(3) 0.044(3) 0.043(3) -0.0108(13) 0.0030(10) -0.0160(15)
O8W 0.050(4) 0.048(4) 0.049(4) -0.013(2) 0.003(2) -0.017(2)
O9W 0.173(10) 0.173(10) 0.173(10) -0.044(3) 0.010(2) -0.064(4)
O10W 0.191(11) 0.191(11) 0.192(11) -0.049(4) 0.008(2) -0.071(5)
O11W 0.136(15) 0.136(15) 0.135(15) -0.034(4) 0.007(2) -0.050(6)
O12W 0.074(5) 0.075(5) 0.073(5) -0.021(2) 0.005(2) -0.025(2)
O13W 0.154(9) 0.156(9) 0.155(9) -0.039(3) 0.009(2) -0.057(4)
O14W 0.055(7) 0.055(7) 0.054(7) -0.013(3) 0.004(2) -0.019(3)
O15W 0.024(5) 0.026(5) 0.026(5) -0.008(2) 0.001(2) -0.010(3)
O16W 0.045(6) 0.044(6) 0.045(6) -0.014(2) 0.003(2) -0.015(3)
O17W 0.092(6) 0.093(6) 0.091(6) -0.025(2) 0.006(2) -0.033(3)
O18W 0.112(7) 0.112(7) 0.113(7) -0.031(3) 0.005(2) -0.041(3)
O19W 0.129(8) 0.129(8) 0.129(8) -0.033(3) 0.007(2) -0.048(3)
O20W 0.060(4) 0.063(4) 0.061(4) -0.014(2) 0.003(2) -0.024(2)
O21W 0.055(4) 0.055(3) 0.053(3) -0.014(2) 0.004(2) -0.019(2)
O22W 0.030(5) 0.030(5) 0.030(5) -0.008(2) 0.001(2) -0.011(3)
O23W 0.046(14) 0.047(14) 0.047(14) -0.011(4) 0.003(2) -0.018(5)

loop_
_atom_type_symbol
_atom_type_description
_atom_type_scat_dispersion_real
_atom_type_scat_dispersion_imag
_atom_type_scat_source
C C 0.0033 0.0016 'International Tables Vol C Tables 4.2.6.8 and 6.1.1.4'
H H 0.0000 0.0000 'International Tables Vol C Tables 4.2.6.8 and 6.1.1.4'
N N 0.0061 0.0033 'International Tables Vol C Tables 4.2.6.8 and 6.1.1.4'
O O 0.0106 0.0060 'International Tables Vol C Tables 4.2.6.8 and 6.1.1.4'
P P 0.1023 0.0942 'International Tables Vol C Tables 4.2.6.8 and 6.1.1.4'
Fe Fe 0.3463 0.8444 'International Tables Vol C Tables 4.2.6.8 and 6.1.1.4'
W W -0.8490 6.8722 'International Tables Vol C Tables 4.2.6.8 and 6.1.1.4'
Na Na 0.0362 0.0249 'International Tables Vol C Tables 4.2.6.8 and 6.1.1.4'
Co Co 0.3494 0.9721 'International Tables Vol C Tables 4.2.6.8 and 6.1.1.4'
K K 0.2009 0.2494 'International Tables Vol C Tables 4.2.6.8 and 6.1.1.4'

loop_
_geom_angle_atom_site_label_1
_geom_angle_atom_site_label_2
_geom_angle_atom_site_label_3
_geom_angle
_geom_angle_site_symmetry_1
_geom_angle_site_symmetry_3
_geom_angle_publ_flag
O16 W1 O59 103.2(4) . . ?
O16 W1 O22 98.8(4) . . ?
O59 W1 O22 87.1(4) . . ?
O16 W1 O1 97.9(4) . . ?
O59 W1 O1 89.1(4) . . ?
O22 W1 O1 163.3(4) . . ?
O16 W1 O28 99.7(4) . . ?
O59 W1 O28 157.1(4) . . ?
O22 W1 O28 90.1(4) . . ?
O1 W1 O28 87.1(4) . . ?
O16 W1 O54 172.6(4) . . ?
O59 W1 O54 84.2(3) . . ?
O22 W1 O54 80.7(3) . . ?
O1 W1 O54 82.7(3) . . ?
O28 W1 O54 72.9(3) . . ?
O45 W2 O7 98.2(4) . . ?
O45 W2 O52 102.8(4) . . ?
O7 W2 O52 88.4(4) . . ?
O45 W2 O12 99.2(4) . . ?
O7 W2 O12 162.5(4) . . ?
O52 W2 O12 85.7(4) . . ?
O45 W2 O28 100.1(4) . . ?
O7 W2 O28 89.3(4) . . ?
O52 W2 O28 157.1(4) . . ?
O12 W2 O28 89.8(4) . . ?
O45 W2 O54 172.9(4) . . ?
O7 W2 O54 83.1(3) . . ?
O52 W2 O54 84.2(3) . . ?
O12 W2 O54 79.9(3) . . ?
O28 W2 O54 72.9(3) . . ?
O50 W3 O34 103.2(4) . . ?
O50 W3 O56 101.4(4) . . ?
O34 W3 O56 90.7(4) . . ?
O50 W3 O57 102.2(4) . . ?
O34 W3 O57 84.9(4) . . ?
O56 W3 O57 156.4(4) . . ?
O50 W3 O32 99.4(4) . . ?
O34 W3 O32 157.1(4) . . ?
O56 W3 O32 88.3(4) . . ?
O57 W3 O32 86.9(4) . . ?
O50 W3 O14 171.1(4) . . ?
O34 W3 O14 84.1(3) . . ?
O56 W3 O14 73.1(3) . . ?
O57 W3 O14 83.4(3) . . ?
O32 W3 O14 73.7(3) . . ?
O48 W4 O42 102.7(4) . . ?
O48 W4 O25 98.2(4) . . ?
O42 W4 O25 87.9(4) . . ?
O48 W4 O29 99.4(4) . . ?
O42 W4 O29 157.8(4) . . ?
O25 W4 O29 90.5(4) . . ?
O48 W4 O7 97.2(4) . . ?
O42 W4 O7 87.9(4) . . ?
O25 W4 O7 164.6(4) . . ?
O29 W4 O7 87.8(4) . . ?
O48 W4 O49 173.2(4) . . ?
O42 W4 O49 84.1(3) . . ?
O25 W4 O49 81.8(3) . . ?
O29 W4 O49 73.7(3) . . ?
O7 W4 O49 83.0(3) . . ?
O48 W4 K1 46.1(3) . . ?
O42 W4 K1 148.2(3) . . ?
O25 W4 K1 90.9(3) . . ?
O29 W4 K1 53.9(3) . . ?
O7 W4 K1 100.4(3) . . ?
O49 W4 K1 127.1(2) . . ?
O31 W5 O17 99.1(4) . . ?
O31 W5 O27 99.6(4) . . ?
O17 W5 O27 92.5(4) . . ?
O31 W5 O52 103.0(4) . . ?
O17 W5 O52 157.6(4) . . ?
O27 W5 O52 87.7(4) . . ?
O31 W5 O18 95.6(4) . . ?
O17 W5 O18 90.0(4) . . ?
O27 W5 O18 164.0(3) . . ?
O52 W5 O18 84.0(4) . . ?
O31 W5 O64 172.2(4) . . ?
O17 W5 O64 73.9(3) . . ?
O27 W5 O64 84.4(3) . . ?
O52 W5 O64 83.8(3) . . ?
O18 W5 O64 81.2(3) . . ?
O51 W6 O10 103.3(4) . . ?
O51 W6 O1 99.0(4) . . ?
O10 W6 O1 90.0(4) . . ?
O51 W6 O57 97.4(4) . . ?
O10 W6 O57 86.9(4) . . ?
O1 W6 O57 163.6(4) . . ?
O51 W6 O29 100.2(4) . . ?
O10 W6 O29 156.4(4) . . ?
O1 W6 O29 88.4(4) . . ?
O57 W6 O29 88.1(4) . . ?
O51 W6 O49 172.4(4) . . ?
O10 W6 O49 84.0(3) . . ?
O1 W6 O49 82.9(3) . . ?
O57 W6 O49 80.8(3) . . ?
O29 W6 O49 72.4(3) . . ?
O13 W7 O39 102.1(4) . . ?
O13 W7 O8 98.3(4) . . ?
O39 W7 O8 96.2(4) . . ?
O13 W7 O59 99.4(4) . . ?
O39 W7 O59 157.6(4) . . ?
O8 W7 O59 86.9(4) . . ?
O13 W7 O11 96.4(4) . . ?
O39 W7 O11 88.4(4) . . ?
O8 W7 O11 163.3(4) . . ?
O59 W7 O11 82.9(4) . . ?
O13 W7 O36 177.2(3) . . ?
O39 W7 O36 75.8(3) . . ?
O8 W7 O36 83.8(3) . . ?
O59 W7 O36 82.5(3) . . ?
O11 W7 O36 81.8(3) . . ?
O44 W8 O20 101.0(4) . . ?
O44 W8 O8 98.9(4) . . ?
O20 W8 O8 93.0(4) . . ?
O44 W8 O10 101.2(4) . . ?
O20 W8 O10 157.6(4) . . ?
O8 W8 O10 86.5(4) . . ?
O44 W8 O34 97.0(4) . . ?
O20 W8 O34 91.4(4) . . ?
O8 W8 O34 162.3(4) . . ?
O10 W8 O34 82.9(4) . . ?
O44 W8 O46 175.5(4) . . ?
O20 W8 O46 74.5(3) . . ?
O8 W8 O46 81.8(3) . . ?
O10 W8 O46 83.2(3) . . ?
O34 W8 O46 82.9(3) . . ?
O47 W9 O18 103.0(4) . . ?
O47 W9 O30 101.0(4) . . ?
O18 W9 O30 92.5(4) . . ?
O47 W9 O12 102.5(4) . . ?
O18 W9 O12 83.8(4) . . ?
O30 W9 O12 156.5(4) . . ?
O47 W9 O23 99.6(4) . . ?
O18 W9 O23 156.9(4) . . ?
O30 W9 O23 87.8(4) . . ?
O12 W9 O23 86.7(4) . . ?
O47 W9 O24 171.1(4) . . ?
O18 W9 O24 84.1(3) . . ?
O30 W9 O24 72.9(3) . . ?
O12 W9 O24 83.6(3) . . ?
O23 W9 O24 73.9(3) . . ?
O35 W10 O62 102.2(4) . . ?
O35 W10 O26 100.4(4) . . ?
O62 W10 O26 93.1(4) . . ?
O35 W10 O32 101.8(4) . . ?
O62 W10 O32 89.1(4) . . ?
O26 W10 O32 156.6(4) . . ?
O35 W10 O25 102.1(4) . . ?
O62 W10 O25 155.6(4) . . ?
O26 W10 O25 83.7(4) . . ?
O32 W10 O25 84.7(4) . . ?
O35 W10 O14 174.3(4) . . ?
O62 W10 O14 73.6(4) . . ?
O26 W10 O14 83.8(3) . . ?
O32 W10 O14 74.5(3) . . ?
O25 W10 O14 82.1(3) . . ?
O40 W11 O6 102.5(4) . . ?
O40 W11 O42 100.6(4) . . ?
O6 W11 O42 156.6(4) . . ?
O40 W11 O27 100.8(4) . . ?
O6 W11 O27 93.2(4) . . ?
O42 W11 O27 85.7(4) . . ?
O40 W11 O26 94.3(4) . . ?
O6 W11 O26 90.7(4) . . ?
O42 W11 O26 84.3(4) . . ?
O27 W11 O26 163.2(3) . . ?
O40 W11 O43 174.1(4) . . ?
O6 W11 O43 74.4(4) . . ?
O42 W11 O43 82.3(3) . . ?
O27 W11 O43 84.5(3) . . ?
O26 W11 O43 80.9(3) . . ?
O19 W12 O65 102.3(4) . . ?
O19 W12 O11 104.2(4) . . ?
O65 W12 O11 92.3(4) . . ?
O19 W12 O22 102.6(4) . . ?
O65 W12 O22 154.8(4) . . ?
O11 W12 O22 84.9(4) . . ?
O19 W12 O23 98.9(4) . . ?
O65 W12 O23 89.0(4) . . ?
O11 W12 O23 156.1(4) . . ?
O22 W12 O23 83.9(4) . . ?
O19 W12 O24 170.3(4) . . ?
O65 W12 O24 72.8(3) . . ?
O11 W12 O24 84.5(3) . . ?
O22 W12 O24 82.0(3) . . ?
O23 W12 O24 73.0(3) . . ?
O60 W13 O21 102.1(4) . . ?
O60 W13 O33 102.8(4) . . ?
O21 W13 O33 95.9(4) . . ?
O60 W13 O56 96.6(4) . . ?
O21 W13 O56 89.4(4) . . ?
O33 W13 O56 158.3(4) . . ?
O60 W13 O62 98.2(4) . . ?
O21 W13 O62 158.4(4) . . ?
O33 W13 O62 86.8(4) . . ?
O56 W13 O62 80.9(3) . . ?
O60 W13 O14 166.8(4) . . ?
O21 W13 O14 86.3(4) . . ?
O33 W13 O14 86.3(3) . . ?
O56 W13 O14 73.0(3) . . ?
O62 W13 O14 72.4(3) . . ?
O58 W14 O41 104.1(4) . . ?
O58 W14 O38 103.6(4) . . ?
O41 W14 O38 94.3(4) . . ?
O58 W14 O30 97.8(4) . . ?
O41 W14 O30 156.4(4) . . ?
O38 W14 O30 88.9(4) . . ?
O58 W14 O65 97.9(4) . . ?
O41 W14 O65 87.4(4) . . ?
O38 W14 O65 157.3(4) . . ?
O30 W14 O65 81.0(4) . . ?
O58 W14 O24 166.4(4) . . ?
O41 W14 O24 85.1(3) . . ?
O38 W14 O24 85.5(3) . . ?
O30 W14 O24 71.9(3) . . ?
O65 W14 O24 72.1(3) . . ?
O15 W15 O37 96.2(4) . . ?
O15 W15 O5 104.4(4) . 2_668 ?
O37 W15 O5 99.9(4) . 2_668 ?
O15 W15 O6 158.9(4) . . ?
O37 W15 O6 89.3(4) . . ?
O5 W15 O6 94.7(4) 2_668 . ?
O15 W15 O33 85.6(4) . . ?
O37 W15 O33 170.3(4) . . ?
O5 W15 O33 88.8(4) 2_668 . ?
O6 W15 O33 85.8(4) . . ?
O15 W15 O43 85.5(3) . . ?
O37 W15 O43 88.3(3) . . ?
O5 W15 O43 166.3(4) 2_668 . ?
O6 W15 O43 74.3(3) . . ?
O33 W15 O43 82.3(3) . . ?
O5 W16 O4 98.7(4) . . ?
O5 W16 O9 100.3(4) . . ?
O4 W16 O9 96.5(4) . . ?
O5 W16 O39 100.0(4) . . ?
O4 W16 O39 90.5(4) . . ?
O9 W16 O39 157.2(4) . . ?
O5 W16 O41 90.9(4) . . ?
O4 W16 O41 169.4(4) . . ?
O9 W16 O41 86.2(4) . . ?
O39 W16 O41 83.3(3) . . ?
O5 W16 O36 171.0(4) . . ?
O4 W16 O36 88.5(3) . . ?
O9 W16 O36 84.1(3) . . ?
O39 W16 O36 74.4(3) . . ?
O41 W16 O36 81.6(3) . . ?
O4 W17 O15 97.2(4) . . ?
O4 W17 O3 100.9(4) . . ?
O15 W17 O3 99.8(4) . . ?
O4 W17 O20 91.0(4) . . ?
O15 W17 O20 156.5(4) . . ?
O3 W17 O20 100.2(4) . . ?
O4 W17 O21 168.6(4) . . ?
O15 W17 O21 86.2(4) . . ?
O3 W17 O21 89.2(4) . . ?
O20 W17 O21 81.9(4) . . ?
O4 W17 O46 88.9(4) . . ?
O15 W17 O46 83.7(3) . . ?
O3 W17 O46 169.0(3) . . ?
O20 W17 O46 74.4(3) . . ?
O21 W17 O46 80.6(3) . . ?
O9 W18 O37 95.6(4) . . ?
O9 W18 O3 103.3(4) . 2_668 ?
O37 W18 O3 97.4(4) . 2_668 ?
O9 W18 O17 157.3(4) . . ?
O37 W18 O17 90.8(4) . . ?
O3 W18 O17 97.4(4) 2_668 . ?
O9 W18 O38 86.6(4) . . ?
O37 W18 O38 170.4(4) . . ?
O3 W18 O38 91.1(4) 2_668 . ?
O17 W18 O38 83.7(4) . . ?
O9 W18 O64 85.8(3) . . ?
O37 W18 O64 88.7(4) . . ?
O3 W18 O64 168.4(3) 2_668 . ?
O17 W18 O64 72.6(3) . . ?
O38 W18 O64 82.2(3) . . ?
O15 Fe4 O37 96.2(4) . . ?
O15 Fe4 O5 104.4(4) . 2_668 ?
O37 Fe4 O5 99.9(4) . 2_668 ?
O15 Fe4 O6 158.9(4) . . ?
O37 Fe4 O6 89.3(4) . . ?
O5 Fe4 O6 94.7(4) 2_668 . ?
O15 Fe4 O33 85.6(4) . . ?
O37 Fe4 O33 170.3(4) . . ?
O5 Fe4 O33 88.8(4) 2_668 . ?
O6 Fe4 O33 85.8(4) . . ?
O15 Fe4 O43 85.5(3) . . ?
O37 Fe4 O43 88.3(3) . . ?
O5 Fe4 O43 166.3(4) 2_668 . ?
O6 Fe4 O43 74.3(3) . . ?
O33 Fe4 O43 82.3(3) . . ?
O5 Fe5 O4 98.7(4) . . ?
O5 Fe5 O9 100.3(4) . . ?
O4 Fe5 O9 96.5(4) . . ?
O5 Fe5 O39 100.0(4) . . ?
O4 Fe5 O39 90.5(4) . . ?
O9 Fe5 O39 157.2(4) . . ?
O5 Fe5 O41 90.9(4) . . ?
O4 Fe5 O41 169.4(4) . . ?
O9 Fe5 O41 86.2(4) . . ?
O39 Fe5 O41 83.3(3) . . ?
O5 Fe5 O36 171.0(4) . . ?
O4 Fe5 O36 88.5(3) . . ?
O9 Fe5 O36 84.1(3) . . ?
O39 Fe5 O36 74.4(3) . . ?
O41 Fe5 O36 81.6(3) . . ?
O4 Fe6 O15 97.2(4) . . ?
O4 Fe6 O3 100.9(4) . . ?
O15 Fe6 O3 99.8(4) . . ?
O4 Fe6 O20 91.0(4) . . ?
O15 Fe6 O20 156.5(4) . . ?
O3 Fe6 O20 100.2(4) . . ?
O4 Fe6 O21 168.6(4) . . ?
O15 Fe6 O21 86.2(4) . . ?
O3 Fe6 O21 89.2(4) . . ?
O20 Fe6 O21 81.9(4) . . ?
O4 Fe6 O46 88.9(4) . . ?
O15 Fe6 O46 83.7(3) . . ?
O3 Fe6 O46 169.0(3) . . ?
O20 Fe6 O46 74.4(3) . . ?
O21 Fe6 O46 80.6(3) . . ?
O9 Fe7 O37 95.6(4) . . ?
O9 Fe7 O3 103.3(4) . 2_668 ?
O37 Fe7 O3 97.4(4) . 2_668 ?
O9 Fe7 O17 157.3(4) . . ?
O37 Fe7 O17 90.8(4) . . ?
O3 Fe7 O17 97.4(4) 2_668 . ?
O9 Fe7 O38 86.6(4) . . ?
O37 Fe7 O38 170.4(4) . . ?
O3 Fe7 O38 91.1(4) 2_668 . ?
O17 Fe7 O38 83.7(4) . . ?
O9 Fe7 O64 85.8(3) . . ?
O37 Fe7 O64 88.7(4) . . ?
O3 Fe7 O64 168.4(3) 2_668 . ?
O17 Fe7 O64 72.6(3) . . ?
O38 Fe7 O64 82.2(3) . . ?
O36 P1 O54 111.2(5) . . ?
O36 P1 O64 113.6(5) . . ?
O54 P1 O64 111.1(5) . . ?
O36 P1 O24 106.6(5) . . ?
O54 P1 O24 108.1(5) . . ?
O64 P1 O24 106.0(5) . . ?
O46 P2 O49 112.2(5) . . ?
O46 P2 O43 112.5(5) . . ?
O49 P2 O43 112.3(5) . . ?
O46 P2 O14 106.2(5) . . ?
O49 P2 O14 107.4(5) . . ?
O43 P2 O14 105.7(5) . . ?
O61 Fe1 N10 71.9(4) . . ?
O61 Fe1 N11 143.0(4) . . ?
N10 Fe1 N11 71.1(5) . . ?
O61 Fe1 O2 73.8(4) . . ?
N10 Fe1 O2 145.5(5) . . ?
N11 Fe1 O2 143.3(4) . . ?
O61 Fe1 O1W 85.2(4) . . ?
N10 Fe1 O1W 90.6(5) . . ?
N11 Fe1 O1W 93.7(4) . . ?
O2 Fe1 O1W 89.5(4) . . ?
O61 Fe1 N12 146.3(4) . . ?
N10 Fe1 N12 141.7(5) . . ?
N11 Fe1 N12 70.7(4) . . ?
O2 Fe1 N12 72.7(4) . . ?
O1W Fe1 N12 91.7(4) . . ?
O61 Fe1 O2W 91.4(4) . . ?
N10 Fe1 O2W 90.2(4) . . ?
N11 Fe1 O2W 90.3(4) . . ?
O2 Fe1 O2W 87.6(4) . . ?
O1W Fe1 O2W 176.0(4) . . ?
N12 Fe1 O2W 90.1(4) . . ?
O61 Fe1 K1 48.9(3) . . ?
N10 Fe1 K1 109.4(4) . . ?
N11 Fe1 K1 148.3(3) . . ?
O2 Fe1 K1 45.7(3) . . ?
O1W Fe1 K1 54.9(3) . . ?
N12 Fe1 K1 103.0(3) . . ?
O2W Fe1 K1 121.2(3) . . ?
O31 Fe2 O3W 170.1(4) . . ?
O31 Fe2 O66 84.7(4) . . ?
O3W Fe2 O66 86.7(4) . . ?
O31 Fe2 N4 94.7(4) . . ?
O3W Fe2 N4 95.1(5) . . ?
O66 Fe2 N4 140.9(4) . . ?
O31 Fe2 N5 97.4(4) . . ?
O3W Fe2 N5 87.3(5) . . ?
O66 Fe2 N5 148.8(4) . . ?
N4 Fe2 N5 70.1(5) . . ?
O31 Fe2 N3 86.5(4) . . ?
O3W Fe2 N3 95.5(5) . . ?
O66 Fe2 N3 71.2(4) . . ?
N4 Fe2 N3 69.8(5) . . ?
N5 Fe2 N3 139.9(5) . . ?
O31 Fe2 O63 86.7(4) . . ?
O3W Fe2 O63 86.8(4) . . ?
O66 Fe2 O63 78.8(4) . . ?
N4 Fe2 O63 140.2(4) . . ?
N5 Fe2 O63 70.3(4) . . ?
N3 Fe2 O63 149.7(4) . . ?
O4W Fe3 O60 174.6(4) . . ?
O4W Fe3 O58 93.7(4) . 2_668 ?
O60 Fe3 O58 91.7(4) . 2_668 ?
O4W Fe3 O7W 89.5(5) . . ?
O60 Fe3 O7W 85.1(4) . . ?
O58 Fe3 O7W 175.9(4) 2_668 . ?
O4W Fe3 O5W 92.1(4) . . ?
O60 Fe3 O5W 87.8(4) . . ?
O58 Fe3 O5W 93.7(4) 2_668 . ?
O7W Fe3 O5W 88.6(4) . . ?
O4W Fe3 O6W 94.3(4) . . ?
O60 Fe3 O6W 85.7(4) . . ?
O58 Fe3 O6W 87.6(4) 2_668 . ?
O7W Fe3 O6W 89.7(4) . . ?
O5W Fe3 O6W 173.4(4) . . ?
O2 K1 O21W 80.1(4) . . ?
O2 K1 O61 54.1(3) . . ?
O21W K1 O61 126.0(4) . . ?
O2 K1 O48 73.5(3) . . ?
O21W K1 O48 84.1(3) . . ?
O61 K1 O48 105.3(3) . . ?
O2 K1 O22W 143.5(8) . . ?
O21W K1 O22W 82.1(8) . . ?
O61 K1 O22W 116.9(8) . . ?
O48 K1 O22W 135.6(8) . . ?
O2 K1 O29 117.2(3) . . ?
O21W K1 O29 63.4(3) . . ?
O61 K1 O29 158.8(3) . . ?
O48 K1 O29 54.5(3) . . ?
O22W K1 O29 81.7(8) . . ?
O2 K1 O1W 62.2(3) . . ?
O21W K1 O1W 77.4(3) . . ?
O61 K1 O1W 57.8(3) . . ?
O48 K1 O1W 134.1(3) . . ?
O22W K1 O1W 83.0(8) . . ?
O29 K1 O1W 139.4(3) . . ?
O2 K1 O14W 142.2(5) . . ?
O21W K1 O14W 119.0(6) . . ?
O61 K1 O14W 114.9(5) . . ?
O48 K1 O14W 76.4(5) . . ?
O22W K1 O14W 74.1(9) . . ?
O29 K1 O14W 58.1(5) . . ?
O1W K1 O14W 148.8(5) . . ?
O2 K1 Fe1 34.1(2) . . ?
O21W K1 Fe1 92.4(3) . . ?
O61 K1 Fe1 33.7(2) . . ?
O48 K1 Fe1 106.3(2) . . ?
O22W K1 Fe1 116.2(8) . . ?
O29 K1 Fe1 148.7(2) . . ?
O1W K1 Fe1 34.7(2) . . ?
O14W K1 Fe1 148.5(5) . . ?
O2 K1 W4 92.3(2) . . ?
O21W K1 W4 70.4(3) . . ?
O61 K1 W4 130.5(3) . . ?
O48 K1 W4 25.2(2) . . ?
O22W K1 W4 111.2(8) . . ?
O29 K1 W4 29.57(17) . . ?
O1W K1 W4 142.0(3) . . ?
O14W K1 W4 67.8(5) . . ?
Fe1 K1 W4 126.33(13) . . ?
O6W Na1 O15W 88.1(8) 2_768 . ?
O6W Na1 O39 116.5(7) 2_768 1_655 ?
O15W Na1 O39 91.7(8) . 1_655 ?
O6W Na1 O26 110.8(6) 2_768 . ?
O15W Na1 O26 94.7(8) . . ?
O39 Na1 O26 132.5(6) 1_655 . ?
O39 Na2 O41 57.7(3) . . ?
O39 Na2 O6W 110.9(5) . 2_668 ?
O41 Na2 O6W 68.0(4) . 2_668 ?
O39 Na2 O40 170.8(7) . 1_455 ?
O41 Na2 O40 119.5(5) . 1_455 ?
O6W Na2 O40 73.8(4) 2_668 1_455 ?
W6 O1 W1 160.8(5) . . ?
C20 O2 Fe1 118.0(9) . . ?
C20 O2 K1 117.3(9) . . ?
Fe1 O2 K1 100.2(4) . . ?
Fe6 O3 Fe7 132.2(5) . 2_668 ?
W17 O3 W18 132.2(5) . 2_668 ?
W17 O4 W16 151.3(5) . . ?
Fe6 O4 Fe5 151.3(5) . . ?
Fe5 O5 Fe4 131.0(5) . 2_668 ?
W16 O5 W15 131.0(5) . 2_668 ?
W11 O6 Fe4 119.0(5) . . ?
W11 O6 W15 119.0(5) . . ?
W2 O7 W4 162.4(5) . . ?
W7 O8 W8 167.1(5) . . ?
W18 O9 W16 156.7(5) . . ?
Fe7 O9 Fe5 156.7(5) . . ?
W6 O10 W8 153.2(5) . . ?
W12 O11 W7 152.9(5) . . ?
W2 O12 W9 153.2(5) . . ?
P2 O14 W13 123.9(5) . . ?
P2 O14 W10 125.2(5) . . ?
W13 O14 W10 91.7(3) . . ?
P2 O14 W3 124.9(5) . . ?
W13 O14 W3 91.8(3) . . ?
W10 O14 W3 89.0(3) . . ?
Fe4 O15 Fe6 157.7(5) . . ?
W15 O15 W17 157.7(5) . . ?
W5 O17 Fe7 120.5(4) . . ?
W5 O17 W18 120.5(4) . . ?
W9 O18 W5 153.1(5) . . ?
W8 O20 Fe6 119.3(5) . . ?
W8 O20 W17 119.3(5) . . ?
W13 O21 Fe6 143.2(5) . . ?
W13 O21 W17 143.2(5) . . ?
W1 O22 W12 151.5(5) . . ?
W9 O23 W12 122.6(5) . . ?
P1 O24 W14 124.9(5) . . ?
P1 O24 W9 123.9(5) . . ?
W14 O24 W9 92.6(3) . . ?
P1 O24 W12 123.9(4) . . ?
W14 O24 W12 91.7(3) . . ?
W9 O24 W12 90.1(3) . . ?
W4 O25 W10 151.1(5) . . ?
W10 O26 W11 154.5(5) . . ?
W10 O26 Na1 97.5(4) . . ?
W11 O26 Na1 105.8(5) . . ?
W5 O27 W11 164.7(5) . . ?
W2 O28 W1 123.5(5) . . ?
W4 O29 W6 122.7(5) . . ?
W4 O29 K1 96.6(3) . . ?
W6 O29 K1 140.3(4) . . ?
W9 O30 W14 122.5(4) . . ?
W5 O31 Fe2 161.1(5) . . ?
W10 O32 W3 122.5(5) . . ?
W13 O33 Fe4 141.5(5) . . ?
W13 O33 W15 141.5(5) . . ?
W3 O34 W8 152.9(5) . . ?
P1 O36 Fe5 128.2(5) . . ?
P1 O36 W16 128.2(5) . . ?
P1 O36 W7 130.3(5) . . ?
Fe5 O36 W7 90.0(3) . . ?
W16 O36 W7 90.0(3) . . ?
Fe4 O37 Fe7 152.5(5) . . ?
W15 O37 W18 152.5(5) . . ?
W14 O38 Fe7 142.7(5) . . ?
W14 O38 W18 142.7(5) . . ?
W7 O39 Fe5 118.3(5) . . ?
W7 O39 W16 118.3(5) . . ?
W7 O39 Na2 114.1(5) . . ?
Fe5 O39 Na2 103.7(4) . . ?
W7 O39 Na1 126.9(7) . 1_455 ?
W16 O39 Na1 100.4(5) . 1_455 ?
W11 O40 Na2 110.5(5) . 1_655 ?
W14 O41 Fe5 143.9(5) . . ?
W14 O41 W16 143.9(5) . . ?
W14 O41 Na2 115.7(5) . . ?
Fe5 O41 Na2 99.5(4) . . ?
W4 O42 W11 151.4(5) . . ?
P2 O43 Fe4 128.5(5) . . ?
P2 O43 W15 128.5(5) . . ?
P2 O43 W11 129.5(5) . . ?
Fe4 O43 W11 91.7(3) . . ?
W15 O43 W11 91.7(3) . . ?
P2 O46 Fe6 129.6(5) . . ?
P2 O46 W17 129.6(5) . . ?
P2 O46 W8 127.9(5) . . ?
Fe6 O46 W8 90.8(3) . . ?
W17 O46 W8 90.8(3) . . ?
W4 O48 K1 108.7(4) . . ?
P2 O49 W4 127.5(5) . . ?
P2 O49 W6 128.3(5) . . ?
W4 O49 W6 91.1(3) . . ?
W2 O52 W5 152.0(5) . . ?
P1 O54 W1 127.7(5) . . ?
P1 O54 W2 128.6(5) . . ?
W1 O54 W2 90.7(3) . . ?
W3 O56 W13 122.0(4) . . ?
W6 O57 W3 150.5(5) . . ?
W14 O58 Co3 154.9(5) . 2_668 ?
W14 O58 Fe3 154.9(5) . 2_668 ?
Co3 O58 Fe3 0.0 2_668 2_668 ?
W1 O59 W7 152.8(5) . . ?
W13 O60 Fe3 148.8(5) . . ?
C12 O61 Fe1 117.6(10) . . ?
C12 O61 K1 126.9(10) . . ?
Fe1 O61 K1 97.4(4) . . ?
W10 O62 W13 122.2(5) . . ?
C9 O63 Fe2 115.7(10) . . ?
P1 O64 Fe7 127.5(5) . . ?
P1 O64 W18 127.5(5) . . ?
P1 O64 W5 129.8(5) . . ?
Fe7 O64 W5 92.0(3) . . ?
W18 O64 W5 92.0(3) . . ?
W12 O65 W14 123.3(5) . . ?
C1 O66 Fe2 117.7(11) . . ?
C18 C17 C16 121.5(17) . . ?
C18 C17 H17A 119.3 . . ?
C16 C17 H17A 119.3 . . ?
C17 C18 N11 119.3(14) . . ?
C17 C18 C19 125.0(15) . . ?
N11 C18 C19 115.6(13) . . ?
N12 C19 C18 112.1(13) . . ?
N12 C19 C22 126.2(13) . . ?
C18 C19 C22 121.7(13) . . ?
O2 C20 N14 124.6(14) . . ?
O2 C20 N13 118.5(13) . . ?
N14 C20 N13 116.9(14) . . ?
C13 C21 H21A 109.5 . . ?
C13 C21 H21B 109.5 . . ?
H21A C21 H21B 109.5 . . ?
C13 C21 H21C 109.5 . . ?
H21A C21 H21C 109.5 . . ?
H21B C21 H21C 109.5 . . ?
C19 C22 H22A 109.5 . . ?
C19 C22 H22B 109.5 . . ?
H22A C22 H22B 109.5 . . ?
C19 C22 H22C 109.5 . . ?
H22A C22 H22C 109.5 . . ?
H22B C22 H22C 109.5 . . ?
C1 N1 H1A 120.0 . . ?
C1 N1 H1B 120.0 . . ?
H1A N1 H1B 120.0 . . ?
N3 N2 C1 114.0(13) . . ?
N3 N2 H2A 123.0 . . ?
C1 N2 H2A 123.0 . . ?
C2 N3 N2 120.2(13) . . ?
C2 N3 Fe2 123.1(10) . . ?
N2 N3 Fe2 116.6(10) . . ?
C3 N4 C7 116.5(14) . . ?
C3 N4 Fe2 122.4(10) . . ?
C7 N4 Fe2 121.0(10) . . ?
C8 N5 N6 120.7(13) . . ?
C8 N5 Fe2 122.7(11) . . ?
N6 N5 Fe2 116.6(9) . . ?
C9 N6 N5 115.8(13) . . ?
C9 N6 H6A 122.1 . . ?
N5 N6 H6A 122.1 . . ?
C9 N7 H7A 120.0 . . ?
C9 N7 H7B 120.0 . . ?
H7A N7 H7B 120.0 . . ?
C12 N8 H8A 120.0 . . ?
C12 N8 H8B 120.0 . . ?
H8A N8 H8B 120.0 . . ?
N10 N9 C12 115.0(13) . . ?
N10 N9 H9A 122.5 . . ?
C12 N9 H9A 122.5 . . ?
N9 N10 C13 122.1(13) . . ?
N9 N10 Fe1 115.6(10) . . ?
C13 N10 Fe1 122.3(11) . . ?
C14 N11 C18 122.6(13) . . ?
C14 N11 Fe1 119.1(10) . . ?
C18 N11 Fe1 118.3(9) . . ?
C19 N12 N13 123.7(12) . . ?
C19 N12 Fe1 123.2(9) . . ?
N13 N12 Fe1 113.0(8) . . ?
C20 N13 N12 117.8(12) . . ?
C20 N13 H13A 121.1 . . ?
N12 N13 H13A 121.1 . . ?
C20 N14 H14A 120.0 . . ?
C20 N14 H14B 120.0 . . ?
H14A N14 H14B 120.0 . . ?
O66 C1 N1 125.0(17) . . ?
O66 C1 N2 120.5(15) . . ?
N1 C1 N2 114.5(15) . . ?
N3 C2 C3 113.0(14) . . ?
N3 C2 C10 126.7(15) . . ?
C3 C2 C10 120.3(15) . . ?
N4 C3 C4 123.8(16) . . ?
N4 C3 C2 111.3(14) . . ?
C4 C3 C2 124.9(15) . . ?
C3 C4 C5 116.0(17) . . ?
C3 C4 H4A 122.0 . . ?
C5 C4 H4A 122.0 . . ?
C6 C5 C4 123.2(19) . . ?
C6 C5 H5A 118.4 . . ?
C4 C5 H5A 118.4 . . ?
C5 C6 C7 117.1(17) . . ?
C5 C6 H6B 121.5 . . ?
C7 C6 H6B 121.5 . . ?
N4 C7 C6 123.1(15) . . ?
N4 C7 C8 112.0(14) . . ?
C6 C7 C8 124.8(15) . . ?
N5 C8 C7 114.1(14) . . ?
N5 C8 C11 126.0(15) . . ?
C7 C8 C11 119.9(15) . . ?
O63 C9 N7 120.3(15) . . ?
O63 C9 N6 120.7(15) . . ?
N7 C9 N6 118.8(15) . . ?
C2 C10 H10A 109.5 . . ?
C2 C10 H10B 109.5 . . ?
H10A C10 H10B 109.5 . . ?
C2 C10 H10C 109.5 . . ?
H10A C10 H10C 109.5 . . ?
H10B C10 H10C 109.5 . . ?
C8 C11 H11A 109.5 . . ?
C8 C11 H11B 109.5 . . ?
H11A C11 H11B 109.5 . . ?
C8 C11 H11C 109.5 . . ?
H11A C11 H11C 109.5 . . ?
H11B C11 H11C 109.5 . . ?
O61 C12 N8 123.2(14) . . ?
O61 C12 N9 119.8(14) . . ?
N8 C12 N9 117.0(14) . . ?
N10 C13 C21 125.2(14) . . ?
N10 C13 C14 109.9(13) . . ?
C21 C13 C14 125.0(14) . . ?
N11 C14 C15 121.6(13) . . ?
N11 C14 C13 117.6(13) . . ?
C15 C14 C13 120.7(13) . . ?
C14 C15 C16 116.8(14) . . ?
C14 C15 H15A 121.6 . . ?
C16 C15 H15A 121.6 . . ?
C17 C16 C15 118.1(17) . . ?
C17 C16 H16A 121.0 . . ?
C15 C16 H16A 121.0 . . ?
Fe1 O1W K1 90.4(4) . . ?
Fe3 O6W Na1 137.0(8) . 2_768 ?
Fe3 O6W Na2 122.8(6) . 2_668 ?

loop_
_geom_bond_atom_site_label_1
_geom_bond_atom_site_label_2
_geom_bond_distance
_geom_bond_site_symmetry_2
_geom_bond_publ_flag
W1 O16 1.731(9) . ?
W1 O59 1.861(9) . ?
W1 O22 1.881(9) . ?
W1 O1 1.918(9) . ?
W1 O28 1.921(9) . ?
W1 O54 2.373(8) . ?
W2 O45 1.722(10) . ?
W2 O7 1.888(9) . ?
W2 O52 1.898(9) . ?
W2 O12 1.902(9) . ?
W2 O28 1.914(9) . ?
W2 O54 2.378(8) . ?
W3 O50 1.718(9) . ?
W3 O34 1.891(9) . ?
W3 O56 1.893(9) . ?
W3 O57 1.932(9) . ?
W3 O32 1.939(9) . ?
W3 O14 2.424(8) . ?
W4 O48 1.731(10) . ?
W4 O42 1.880(8) . ?
W4 O25 1.893(8) . ?
W4 O29 1.914(9) . ?
W4 O7 1.919(9) . ?
W4 O49 2.346(9) . ?
W4 K1 3.854(5) . ?
W5 O31 1.709(9) . ?
W5 O17 1.835(8) . ?
W5 O27 1.888(9) . ?
W5 O52 1.907(9) . ?
W5 O18 1.965(9) . ?
W5 O64 2.358(9) . ?
W6 O51 1.716(9) . ?
W6 O10 1.872(9) . ?
W6 O1 1.888(9) . ?
W6 O57 1.899(9) . ?
W6 O29 1.936(9) . ?
W6 O49 2.387(8) . ?
W7 O13 1.727(9) . ?
W7 O39 1.849(9) . ?
W7 O8 1.870(8) . ?
W7 O59 1.947(9) . ?
W7 O11 1.976(9) . ?
W7 O36 2.376(8) . ?
W8 O44 1.713(9) . ?
W8 O20 1.858(9) . ?
W8 O8 1.911(8) . ?
W8 O10 1.927(9) . ?
W8 O34 1.947(9) . ?
W8 O46 2.403(9) . ?
W9 O47 1.708(9) . ?
W9 O18 1.873(9) . ?
W9 O30 1.896(9) . ?
W9 O12 1.920(8) . ?
W9 O23 1.940(9) . ?
W9 O24 2.400(8) . ?
W10 O35 1.707(9) . ?
W10 O62 1.860(9) . ?
W10 O26 1.895(8) . ?
W10 O32 1.922(9) . ?
W10 O25 1.948(8) . ?
W10 O14 2.406(9) . ?
W11 O40 1.724(9) . ?
W11 O6 1.850(9) . ?
W11 O42 1.925(9) . ?
W11 O27 1.925(8) . ?
W11 O26 1.945(8) . ?
W11 O43 2.365(9) . ?
W12 O19 1.726(10) . ?
W12 O65 1.873(9) . ?
W12 O11 1.874(8) . ?
W12 O22 1.949(9) . ?
W12 O23 1.955(9) . ?
W12 O24 2.428(8) . ?
W13 O60 1.729(9) . ?
W13 O21 1.788(9) . ?
W13 O33 1.805(8) . ?
W13 O56 2.017(8) . ?
W13 O62 2.028(9) . ?
W13 O14 2.339(9) . ?
W14 O58 1.746(9) . ?
W14 O41 1.805(9) . ?
W14 O38 1.820(9) . ?
W14 O30 2.023(9) . ?
W14 O65 2.025(9) . ?
W14 O24 2.355(8) . ?
W15 O15 1.832(8) . ?
W15 O37 1.837(9) . ?
W15 O5 1.868(9) 2_668 ?
W15 O6 2.001(9) . ?
W15 O33 2.110(9) . ?
W15 O43 2.260(8) . ?
W16 O5 1.840(9) . ?
W16 O4 1.847(9) . ?
W16 O9 1.854(9) . ?
W16 O39 2.014(9) . ?
W16 O41 2.096(9) . ?
W16 O36 2.317(9) . ?
W17 O4 1.823(9) . ?
W17 O15 1.834(8) . ?
W17 O3 1.841(9) . ?
W17 O20 2.017(9) . ?
W17 O21 2.079(9) . ?
W17 O46 2.293(9) . ?
W18 O9 1.813(9) . ?
W18 O37 1.838(9) . ?
W18 O3 1.856(8) 2_668 ?
W18 O17 2.014(9) . ?
W18 O38 2.098(9) . ?
W18 O64 2.288(9) . ?
Fe4 O15 1.832(8) . ?
Fe4 O37 1.837(9) . ?
Fe4 O5 1.868(9) 2_668 ?
Fe4 O6 2.001(9) . ?
Fe4 O33 2.110(9) . ?
Fe4 O43 2.260(8) . ?
Fe5 O5 1.840(9) . ?
Fe5 O4 1.847(9) . ?
Fe5 O9 1.854(9) . ?
Fe5 O39 2.014(9) . ?
Fe5 O41 2.096(9) . ?
Fe5 O36 2.317(9) . ?
Fe6 O4 1.823(9) . ?
Fe6 O15 1.834(8) . ?
Fe6 O3 1.841(9) . ?
Fe6 O20 2.017(9) . ?
Fe6 O21 2.079(9) . ?
Fe6 O46 2.293(9) . ?
Fe7 O9 1.813(9) . ?
Fe7 O37 1.838(9) . ?
Fe7 O3 1.856(8) 2_668 ?
Fe7 O17 2.014(9) . ?
Fe7 O38 2.098(9) . ?
Fe7 O64 2.288(9) . ?
P1 O36 1.511(9) . ?
P1 O54 1.530(9) . ?
P1 O64 1.531(9) . ?
P1 O24 1.578(9) . ?
P2 O46 1.524(9) . ?
P2 O49 1.527(9) . ?
P2 O43 1.539(8) . ?
P2 O14 1.571(9) . ?
Fe1 O61 2.147(10) . ?
Fe1 N10 2.172(13) . ?
Fe1 N11 2.184(11) . ?
Fe1 O2 2.184(10) . ?
Fe1 O1W 2.186(12) . ?
Fe1 N12 2.197(11) . ?
Fe1 O2W 2.214(11) . ?
Fe1 K1 3.837(5) . ?
Fe2 O31 2.122(10) . ?
Fe2 O3W 2.148(13) . ?
Fe2 O66 2.170(10) . ?
Fe2 N4 2.181(13) . ?
Fe2 N5 2.200(12) . ?
Fe2 N3 2.202(12) . ?
Fe2 O63 2.252(11) . ?
Fe3 O4W 2.024(12) . ?
Fe3 O60 2.044(9) . ?
Fe3 O58 2.071(9) 2_668 ?
Fe3 O7W 2.148(12) . ?
Fe3 O5W 2.177(12) . ?
Fe3 O6W 2.231(11) . ?
K1 O2 2.792(11) . ?
K1 O21W 2.893(14) . ?
K1 O61 2.915(11) . ?
K1 O48 2.933(11) . ?
K1 O22W 3.00(4) . ?
K1 O29 3.134(10) . ?
K1 O1W 3.139(12) . ?
K1 O14W 3.24(3) . ?
Na1 O6W 2.738(19) 2_768 ?
Na1 O15W 2.77(3) . ?
Na1 O39 2.813(19) 1_655 ?
Na1 O26 3.008(19) . ?
Na2 O39 2.800(14) . ?
Na2 O41 2.862(14) . ?
Na2 O6W 2.932(16) 2_668 ?
Na2 O40 2.974(15) 1_455 ?
O2 C20 1.243(16) . ?
O3 Fe7 1.856(8) 2_668 ?
O3 W18 1.856(8) 2_668 ?
O5 Fe4 1.868(9) 2_668 ?
O5 W15 1.868(9) 2_668 ?
O39 Na1 2.813(19) 1_455 ?
O40 Na2 2.974(15) 1_655 ?
O58 Co3 2.071(9) 2_668 ?
O58 Fe3 2.071(9) 2_668 ?
O61 C12 1.238(17) . ?
O63 C9 1.253(17) . ?
O66 C1 1.240(18) . ?
C17 C18 1.35(2) . ?
C17 C16 1.38(2) . ?
C17 H17A 0.9300 . ?
C18 N11 1.356(18) . ?
C18 C19 1.466(19) . ?
C19 N12 1.274(16) . ?
C19 C22 1.48(2) . ?
C20 N14 1.264(17) . ?
C20 N13 1.363(18) . ?
C21 C13 1.46(2) . ?
C21 H21A 0.9600 . ?
C21 H21B 0.9600 . ?
C21 H21C 0.9600 . ?
C22 H22A 0.9600 . ?
C22 H22B 0.9600 . ?
C22 H22C 0.9600 . ?
N1 C1 1.316(19) . ?
N1 H1A 0.8600 . ?
N1 H1B 0.8600 . ?
N2 N3 1.327(17) . ?
N2 C1 1.37(2) . ?
N2 H2A 0.8600 . ?
N3 C2 1.273(19) . ?
N4 C3 1.332(19) . ?
N4 C7 1.379(19) . ?
N5 C8 1.294(19) . ?
N5 N6 1.353(17) . ?
N6 C9 1.329(19) . ?
N6 H6A 0.8600 . ?
N7 C9 1.32(2) . ?
N7 H7A 0.8600 . ?
N7 H7B 0.8600 . ?
N8 C12 1.323(19) . ?
N8 H8A 0.8600 . ?
N8 H8B 0.8600 . ?
N9 N10 1.327(17) . ?
N9 C12 1.355(18) . ?
N9 H9A 0.8600 . ?
N10 C13 1.339(18) . ?
N11 C14 1.296(17) . ?
N12 N13 1.369(15) . ?
N13 H13A 0.8600 . ?
N14 H14A 0.8600 . ?
N14 H14B 0.8600 . ?
C2 C3 1.52(2) . ?
C2 C10 1.52(2) . ?
C3 C4 1.38(2) . ?
C4 C5 1.39(2) . ?
C4 H4A 0.9300 . ?
C5 C6 1.33(2) . ?
C5 H5A 0.9300 . ?
C6 C7 1.38(2) . ?
C6 H6B 0.9300 . ?
C7 C8 1.47(2) . ?
C8 C11 1.51(2) . ?
C10 H10A 0.9600 . ?
C10 H10B 0.9600 . ?
C10 H10C 0.9600 . ?
C11 H11A 0.9600 . ?
C11 H11B 0.9600 . ?
C11 H11C 0.9600 . ?
C13 C14 1.47(2) . ?
C14 C15 1.407(19) . ?
C15 C16 1.43(2) . ?
C15 H15A 0.9300 . ?
C16 H16A 0.9300 . ?
O6W Na1 2.738(19) 2_768 ?
O6W Na2 2.932(16) 2_668 ?
